data_7011431
loop_
_publ_author_name
'Sven Sj\"ovall'
'Ola F. Wendt'
'Carlaxel Andersson'

_publ_section_title
;
 Synthesis, characterisation and catalytic investigation of a new type
 of PC(sp3)P pincer Pd(II) complex
;
_journal_issue 7
_journal_name_full 'J. Chem. Soc., Dalton Trans.'
_journal_page_first 1396
_journal_page_last 1400
_journal_paper_doi 10.1039/b111487p
_journal_year 2002
_chemical_formula_sum 'C24 H49 I P2 Pd'
_chemical_formula_weight 632.87
_space_group_IT_number 14
_symmetry_cell_setting monoclinic
_symmetry_space_group_name_Hall '-P 2yn'
_symmetry_space_group_name_H-M 'P 1 21/n 1'
_atom_sites_solution_hydrogens geom
_atom_sites_solution_primary direct
_atom_sites_solution_secondary difmap
_audit_creation_method SHELXL-97
_cell_angle_alpha 90.00
_cell_angle_beta 100.27(3)
_cell_angle_gamma 90.00
_cell_formula_units_Z 4
_cell_length_a 12.102(2)
_cell_length_b 15.035(3)
_cell_length_c 15.875(3)
_cell_measurement_reflns_used 5959
_cell_measurement_temperature 293(2)
_cell_measurement_theta_max 49.994
_cell_measurement_theta_min 4.363
_cell_volume 2842.2(10)
_computing_cell_refinement 'Bruker SAINT'
_computing_data_collection 'Bruker SMART'
_computing_data_reduction 'Bruker SAINT'
_computing_molecular_graphics 'Diamond (Brandenburg)'
_computing_publication_material 'SHELXL-97 (Sheldrick, 1997)'
_computing_structure_refinement 'SHELXL-97 (Sheldrick, 1997)'
_computing_structure_solution 'SHELXS-97 (Sheldrick, 1990)'
_diffrn_ambient_temperature 293(2)
_diffrn_detector_area_resol_mean 512
_diffrn_measured_fraction_theta_full 0.905
_diffrn_measured_fraction_theta_max 0.905
_diffrn_measurement_device_type 'Bruker SMART CCD'
_diffrn_measurement_method '\w scans'
_diffrn_radiation_monochromator graphite
_diffrn_radiation_source 'rotating anode'
_diffrn_radiation_type MoK\a
_diffrn_radiation_wavelength 0.71073
_diffrn_reflns_av_R_equivalents 0.0692
_diffrn_reflns_av_sigmaI/netI 0.0931
_diffrn_reflns_limit_h_max 15
_diffrn_reflns_limit_h_min -17
_diffrn_reflns_limit_k_max 17
_diffrn_reflns_limit_k_min -21
_diffrn_reflns_limit_l_max 23
_diffrn_reflns_limit_l_min -23
_diffrn_reflns_number 29034
_diffrn_reflns_theta_full 32.00
_diffrn_reflns_theta_max 32.00
_diffrn_reflns_theta_min 1.88
_diffrn_standards_decay_% 0.0
_exptl_absorpt_coefficient_mu 1.860
_exptl_absorpt_correction_T_max 0.7904
_exptl_absorpt_correction_T_min 0.6624
_exptl_absorpt_correction_type empirical
_exptl_absorpt_process_details 'absorption corrections using SADABS (Sheldrick, 1996)'
_exptl_crystal_colour transparent
_exptl_crystal_density_diffrn 1.479
_exptl_crystal_density_method 'not measured'
_exptl_crystal_description prism
_exptl_crystal_F_000 1288
_exptl_crystal_size_max 0.25
_exptl_crystal_size_mid 0.10
_exptl_crystal_size_min 0.10
_refine_diff_density_max 0.669
_refine_diff_density_min -0.682
_refine_diff_density_rms 0.131
_refine_ls_extinction_method none
_refine_ls_goodness_of_fit_ref 0.824
_refine_ls_hydrogen_treatment 'riding model'
_refine_ls_matrix_type full
_refine_ls_number_parameters 253
_refine_ls_number_reflns 8936
_refine_ls_number_restraints 0
_refine_ls_restrained_S_all 0.824
_refine_ls_R_factor_all 0.1107
_refine_ls_R_factor_gt 0.0448
_refine_ls_shift/su_max 0.001
_refine_ls_shift/su_mean 0.000
_refine_ls_structure_factor_coef Fsqd
_refine_ls_weighting_details 'calc w=1/[\s^2^(Fo^2^)+(0.1000P)^2^+0.0000P] where P=(Fo^2^+2Fc^2^)/3'
_refine_ls_weighting_scheme calc
_refine_ls_wR_factor_gt 0.1303
_refine_ls_wR_factor_ref 0.1566
_reflns_number_gt 4782
_reflns_number_total 8936
_reflns_threshold_expression >2sigma(I)
_cod_data_source_file b111487p.txt
_cod_data_source_block B111487P
_cod_original_cell_volume 2842.3(10)
_cod_original_sg_symbol_H-M P21/n
_cod_database_code 7011431

loop_
_symmetry_equiv_pos_as_xyz
'x, y, z'
'-x+1/2, y+1/2, -z+1/2'
'-x, -y, -z'
'x-1/2, -y-1/2, z-1/2'

loop_
_atom_site_label
_atom_site_type_symbol
_atom_site_fract_x
_atom_site_fract_y
_atom_site_fract_z
_atom_site_U_iso_or_equiv
_atom_site_adp_type
_atom_site_occupancy
_atom_site_symmetry_multiplicity
_atom_site_calc_flag
_atom_site_refinement_flags
_atom_site_disorder_assembly
_atom_site_disorder_group
Pd Pd 0.39713(3) 0.43565(2) 0.24972(2) 0.03258(11) Uani 1 1 d . . .
I I 0.36700(3) 0.31025(2) 0.36750(2) 0.04734(12) Uani 1 1 d . . .
P1 P 0.59282(10) 0.43624(9) 0.28165(9) 0.0393(3) Uani 1 1 d . . .
P2 P 0.20821(10) 0.45388(8) 0.18870(8) 0.0356(3) Uani 1 1 d . . .
C1 C 0.3234(4) 0.5862(3) 0.1225(3) 0.0418(12) Uani 1 1 d . . .
H1 H 0.3199 0.6271 0.1700 0.050 Uiso 1 1 calc R . .
C2 C 0.4212(4) 0.5233(3) 0.1509(3) 0.0415(11) Uani 1 1 d . . .
H2 H 0.4254 0.4855 0.1013 0.050 Uiso 1 1 calc R . .
C3 C 0.5330(5) 0.5738(4) 0.1694(3) 0.0455(12) Uani 1 1 d . . .
H3 H 0.5301 0.6156 0.2163 0.055 Uiso 1 1 calc R . .
C4 C 0.5489(5) 0.6274(4) 0.0899(4) 0.0594(16) Uani 1 1 d . . .
H4A H 0.6185 0.6608 0.1027 0.071 Uiso 1 1 calc R . .
H4B H 0.5546 0.5868 0.0434 0.071 Uiso 1 1 calc R . .
C5 C 0.4530(7) 0.6906(4) 0.0621(4) 0.072(2) Uani 1 1 d . . .
H5A H 0.4641 0.7211 0.0104 0.086 Uiso 1 1 calc R . .
H5B H 0.4521 0.7350 0.1064 0.086 Uiso 1 1 calc R . .
C6 C 0.3414(5) 0.6425(4) 0.0454(3) 0.0523(14) Uani 1 1 d . . .
H6A H 0.3384 0.6042 -0.0042 0.063 Uiso 1 1 calc R . .
H6B H 0.2813 0.6857 0.0325 0.063 Uiso 1 1 calc R . .
C7 C 0.6288(5) 0.5100(4) 0.1973(4) 0.0515(14) Uani 1 1 d . . .
H7A H 0.6968 0.5429 0.2193 0.062 Uiso 1 1 calc R . .
H7B H 0.6420 0.4748 0.1489 0.062 Uiso 1 1 calc R . .
C8 C 0.2126(4) 0.5366(4) 0.1038(3) 0.0461(12) Uani 1 1 d . . .
H8A H 0.2050 0.5071 0.0488 0.055 Uiso 1 1 calc R . .
H8B H 0.1509 0.5782 0.1016 0.055 Uiso 1 1 calc R . .
C9 C 0.6619(5) 0.4888(4) 0.3859(3) 0.0506(14) Uani 1 1 d . . .
C10 C 0.6629(5) 0.3265(4) 0.2625(4) 0.0558(15) Uani 1 1 d . . .
C11 C 0.1410(5) 0.3535(4) 0.1283(3) 0.0509(14) Uani 1 1 d . . .
C12 C 0.1151(4) 0.5063(3) 0.2582(3) 0.0437(12) Uani 1 1 d . . .
C13 C 0.7919(5) 0.4954(6) 0.3971(5) 0.091(3) Uani 1 1 d . . .
C14 C 0.6125(7) 0.5841(4) 0.3850(5) 0.082(2) Uani 1 1 d . . .
C15 C 0.6288(6) 0.4417(4) 0.4635(4) 0.0653(17) Uani 1 1 d . . .
C16 C 0.7786(5) 0.3396(5) 0.2375(5) 0.079(2) Uani 1 1 d . . .
C17 C 0.5813(6) 0.2828(4) 0.1850(5) 0.0709(19) Uani 1 1 d . . .
C18 C 0.6730(5) 0.2634(5) 0.3404(5) 0.0689(18) Uani 1 1 d . . .
C19 C 0.0381(6) 0.3783(5) 0.0566(4) 0.079(2) Uani 1 1 d . . .
C20 C 0.2357(6) 0.3100(4) 0.0881(5) 0.074(2) Uani 1 1 d . . .
C21 C 0.1006(6) 0.2854(4) 0.1881(5) 0.073(2) Uani 1 1 d . . .
C22 C -0.0005(5) 0.5356(5) 0.2089(5) 0.0691(18) Uani 1 1 d . . .
C23 C 0.1814(6) 0.5909(4) 0.2974(4) 0.0642(17) Uani 1 1 d . . .
C24 C 0.0995(5) 0.4459(4) 0.3337(4) 0.0650(18) Uani 1 1 d . . .

loop_
_atom_site_aniso_label
_atom_site_aniso_U_11
_atom_site_aniso_U_22
_atom_site_aniso_U_33
_atom_site_aniso_U_23
_atom_site_aniso_U_13
_atom_site_aniso_U_12
Pd1 0.02988(19) 0.0329(2) 0.03349(19) 0.00267(15) 0.00178(13) -0.00175(15)
I1 0.0447(2) 0.0466(2) 0.0484(2) 0.01413(15) 0.00216(15) -0.00278(15)
P1 0.0303(6) 0.0459(8) 0.0410(7) -0.0020(6) 0.0046(5) -0.0029(6)
P2 0.0317(6) 0.0328(6) 0.0391(6) 0.0020(5) -0.0026(5) -0.0007(5)
C1 0.049(3) 0.038(3) 0.038(3) 0.002(2) 0.007(2) -0.003(2)
C2 0.051(3) 0.036(3) 0.038(3) 0.002(2) 0.010(2) -0.002(2)
C3 0.051(3) 0.046(3) 0.040(3) 0.000(2) 0.010(2) -0.014(2)
C4 0.069(4) 0.055(4) 0.057(4) -0.001(3) 0.020(3) -0.024(3)
C5 0.112(6) 0.055(4) 0.051(4) 0.014(3) 0.021(4) -0.019(4)
C6 0.072(4) 0.046(3) 0.039(3) 0.005(2) 0.011(3) 0.006(3)
C7 0.042(3) 0.064(4) 0.049(3) -0.002(3) 0.012(2) -0.017(3)
C8 0.050(3) 0.043(3) 0.042(3) 0.006(2) 0.001(2) 0.005(2)
C9 0.046(3) 0.060(4) 0.042(3) -0.005(3) -0.004(2) -0.013(3)
C10 0.042(3) 0.059(4) 0.069(4) -0.012(3) 0.015(3) 0.004(3)
C11 0.052(3) 0.042(3) 0.049(3) -0.004(2) -0.016(3) -0.005(2)
C12 0.039(3) 0.038(3) 0.054(3) 0.006(2) 0.007(2) 0.005(2)
C13 0.035(3) 0.154(8) 0.078(5) -0.027(5) -0.006(3) -0.025(4)
C14 0.127(7) 0.049(4) 0.061(4) -0.015(3) -0.004(4) 0.008(4)
C15 0.071(4) 0.077(5) 0.044(3) 0.008(3) 0.002(3) -0.010(3)
C16 0.044(4) 0.091(5) 0.109(6) -0.010(5) 0.031(4) 0.011(4)
C17 0.068(4) 0.063(4) 0.080(5) -0.029(4) 0.009(4) -0.006(3)
C18 0.056(4) 0.064(4) 0.083(5) 0.010(4) 0.002(3) 0.021(3)
C19 0.075(5) 0.063(4) 0.078(5) -0.009(3) -0.040(4) 0.003(3)
C20 0.076(5) 0.057(4) 0.085(5) -0.027(4) 0.002(4) -0.001(3)
C21 0.072(4) 0.050(4) 0.090(5) 0.005(4) -0.008(4) -0.026(3)
C22 0.036(3) 0.087(5) 0.081(4) 0.005(4) 0.000(3) 0.021(3)
C23 0.074(4) 0.054(4) 0.067(4) -0.019(3) 0.019(3) -0.011(3)
C24 0.057(4) 0.067(4) 0.077(4) 0.030(3) 0.027(3) 0.009(3)

loop_
_atom_type_symbol
_atom_type_description
_atom_type_scat_dispersion_real
_atom_type_scat_dispersion_imag
_atom_type_scat_source
C C 0.0033 0.0016 'International Tables Vol C Tables 4.2.6.8 and 6.1.1.4'
H H 0.0000 0.0000 'International Tables Vol C Tables 4.2.6.8 and 6.1.1.4'
P P 0.1023 0.0942 'International Tables Vol C Tables 4.2.6.8 and 6.1.1.4'
Pd Pd -0.9988 1.0072 'International Tables Vol C Tables 4.2.6.8 and 6.1.1.4'
I I -0.4742 1.8119 'International Tables Vol C Tables 4.2.6.8 and 6.1.1.4'

loop_
_geom_angle_atom_site_label_1
_geom_angle_atom_site_label_2
_geom_angle_atom_site_label_3
_geom_angle
_geom_angle_site_symmetry_1
_geom_angle_site_symmetry_3
_geom_angle_publ_flag
C2 Pd P1 83.66(14) . . ?
C2 Pd P2 82.70(14) . . ?
P1 Pd P2 166.22(5) . . ?
C2 Pd I 174.88(14) . . ?
P1 Pd I 96.22(4) . . ?
P2 Pd I 97.18(4) . . ?
C7 P1 C9 105.0(3) . . ?
C7 P1 C10 103.6(3) . . ?
C9 P1 C10 111.2(3) . . ?
C7 P1 Pd 101.89(18) . . ?
C9 P1 Pd 117.76(19) . . ?
C10 P1 Pd 115.22(19) . . ?
C8 P2 C12 104.1(2) . . ?
C8 P2 C11 103.5(2) . . ?
C12 P2 C11 112.5(3) . . ?
C8 P2 Pd 103.22(18) . . ?
C12 P2 Pd 116.73(17) . . ?
C11 P2 Pd 114.65(18) . . ?
C8 C1 C2 111.5(4) . . ?
C8 C1 C6 111.2(4) . . ?
C2 C1 C6 111.5(4) . . ?
C3 C7 P1 109.0(4) . . ?
C1 C2 C3 111.2(4) . . ?
C1 C2 Pd 114.0(3) . . ?
C3 C2 Pd 113.7(3) . . ?
C7 C3 C2 110.3(4) . . ?
C7 C3 C4 111.9(5) . . ?
C2 C3 C4 109.8(4) . . ?
C1 C8 P2 109.2(3) . . ?
C5 C4 C3 111.6(5) . . ?
C4 C5 C6 111.6(5) . . ?
C5 C6 C1 111.9(5) . . ?
C22 C12 C24 109.7(5) . . ?
C22 C12 C23 108.8(5) . . ?
C24 C12 C23 107.0(5) . . ?
C22 C12 P2 114.0(4) . . ?
C24 C12 P2 112.2(4) . . ?
C23 C12 P2 104.7(4) . . ?
C16 C10 C18 109.9(5) . . ?
C16 C10 C17 109.0(5) . . ?
C18 C10 C17 108.4(6) . . ?
C16 C10 P1 112.5(5) . . ?
C18 C10 P1 112.2(4) . . ?
C17 C10 P1 104.5(4) . . ?
C21 C11 C20 108.3(5) . . ?
C21 C11 C19 107.9(5) . . ?
C20 C11 C19 110.5(5) . . ?
C21 C11 P2 111.9(4) . . ?
C20 C11 P2 105.2(4) . . ?
C19 C11 P2 113.0(4) . . ?
C15 C9 C14 106.1(5) . . ?
C15 C9 C13 109.9(5) . . ?
C14 C9 C13 108.8(6) . . ?
C15 C9 P1 111.9(4) . . ?
C14 C9 P1 105.6(4) . . ?
C13 C9 P1 114.1(4) . . ?

loop_
_geom_bond_atom_site_label_1
_geom_bond_atom_site_label_2
_geom_bond_distance
_geom_bond_site_symmetry_2
_geom_bond_publ_flag
Pd C2 2.108(5) . ?
Pd P1 2.3318(14) . ?
Pd P2 2.3348(14) . ?
Pd I 2.7252(6) . ?
P1 C7 1.849(6) . ?
P1 C9 1.889(5) . ?
P1 C10 1.905(6) . ?
P2 C8 1.842(5) . ?
P2 C12 1.884(5) . ?
P2 C11 1.892(5) . ?
C1 C8 1.516(7) . ?
C1 C2 1.520(7) . ?
C1 C6 1.535(7) . ?
C7 C3 1.509(8) . ?
C2 C3 1.533(7) . ?
C3 C4 1.538(7) . ?
C4 C5 1.503(9) . ?
C5 C6 1.513(9) . ?
C12 C22 1.540(7) . ?
C12 C24 1.542(8) . ?
C12 C23 1.573(8) . ?
C10 C16 1.534(8) . ?
C10 C18 1.546(9) . ?
C10 C17 1.577(9) . ?
C11 C21 1.535(9) . ?
C11 C20 1.551(9) . ?
C11 C19 1.575(7) . ?
C9 C15 1.535(8) . ?
C9 C14 1.551(9) . ?
C9 C13 1.555(8) . ?
